data_7713114
loop_
_publ_author_name
'Taniai, Ryosuke'
'Endo, Tsubasa'
'KANETOMO, Takuya'
'Okazawa, Atsushi'
'Kadobayashi, Hirokazu'
'Kawaguchi, Saori I.'
'Enomoto, Masaya'

_publ_section_title
;
 57Fe M\"ossbauer Spectroscopy and High-Pressure Structural Analysis for
 Mechanism of Pressure-Induced Unique Magnetic Behaviour in
 (cation)[FeIIFeIII(dto)3] (cation = Ph4P and nPrPh3P; dto =
 1,2-dithiooxalato)
;
_journal_name_full 'Dalton Transactions'
_journal_paper_doi 10.1039/D3DT00858D
_journal_year 2023
_chemical_formula_moiety 'C6 Fe2 O6 S6, 2(C10.5 H11 P0.5)'
_chemical_formula_sum 'C27 H22 Fe2 O6 P S6'
_chemical_formula_weight 777.47
_chemical_melting_point 450
_chemical_properties_physical Heat-sensitive
_space_group_crystal_system hexagonal
_space_group_IT_number 173
_space_group_name_Hall 'P 6c'
_space_group_name_H-M_alt 'P 63'
_atom_sites_solution_hydrogens geom
_atom_sites_solution_primary dual
_audit_creation_date 2023-03-18
_audit_creation_method
;
Olex2 1.5
(compiled 2023.02.24 svn.rf166f9f3 for OlexSys, GUI svn.r6725)
;
_audit_update_record
;
2023-03-20 deposited with the CCDC.	2023-03-21 downloaded from the CCDC.
;
_cell_angle_alpha 90
_cell_angle_beta 90
_cell_angle_gamma 120
_cell_formula_units_Z 2
_cell_length_a 10.0805(4)
_cell_length_b 10.0805(4)
_cell_length_c 17.8516(10)
_cell_measurement_reflns_used 3923
_cell_measurement_temperature 93.00
_cell_measurement_theta_max 25.4880
_cell_measurement_theta_min 2.5860
_cell_volume 1570.98(12)
_computing_cell_refinement 'CrysAlisPro 1.171.40.67a (Rigaku OD, 2019)'
_computing_data_collection 'CrysAlisPro 1.171.40.67a (Rigaku OD, 2019)'
_computing_data_reduction 'CrysAlisPro 1.171.40.67a (Rigaku OD, 2019)'
_computing_molecular_graphics 'Olex2 1.5 (Dolomanov et al., 2009)'
_computing_publication_material 'Olex2 1.5 (Dolomanov et al., 2009)'
_computing_structure_refinement 'SHELXL 2018/3 (Sheldrick, 2015)'
_computing_structure_solution 'SHELXT 2018/2 (Sheldrick, 2018)'
_diffrn_ambient_temperature 93.0
_diffrn_detector_area_resol_mean 5.8140
_diffrn_measured_fraction_theta_full 0.999
_diffrn_measured_fraction_theta_max 0.996
_diffrn_measurement_details
;
List of Runs (angles in degrees, time in seconds):

  # Type    Start    End  Width  t~exp~   \w     \q     \k     \f   Frames
#--------------------------------------------------------------------------
  1  \w    -93.00 -15.00   0.50    5.87    --   -4.70   9.00 157.00  156
  2  \w     40.00  67.00   0.50    5.87    --    4.70  28.00   0.00   54
  3  \w    -84.00   6.00   0.50    5.87    --    4.70  28.00   0.00  180
;
_diffrn_measurement_device 'four-circle diffractometer'
_diffrn_measurement_device_type 'XtaLAB AFC10 (RCD3): quarter-chi single'
_diffrn_measurement_method '\w scans'
_diffrn_radiation_type MoK\a
_diffrn_radiation_wavelength 0.71073
_diffrn_reflns_av_R_equivalents 0.0299
_diffrn_reflns_av_unetI/netI 0.0267
_diffrn_reflns_Laue_measured_fraction_full 0.999
_diffrn_reflns_Laue_measured_fraction_max 0.996
_diffrn_reflns_limit_h_max 12
_diffrn_reflns_limit_h_min -12
_diffrn_reflns_limit_k_max 12
_diffrn_reflns_limit_k_min -10
_diffrn_reflns_limit_l_max 19
_diffrn_reflns_limit_l_min -22
_diffrn_reflns_number 9321
_diffrn_reflns_point_group_measured_fraction_full 0.961
_diffrn_reflns_point_group_measured_fraction_max 0.921
_diffrn_reflns_theta_full 25.242
_diffrn_reflns_theta_max 27.098
_diffrn_reflns_theta_min 2.282
_exptl_absorpt_coefficient_mu 1.413
_exptl_absorpt_correction_T_max 1.00000
_exptl_absorpt_correction_T_min 0.72248
_exptl_absorpt_correction_type multi-scan
_exptl_absorpt_process_details
;
CrysAlisPro 1.171.40.67a (Rigaku Oxford Diffraction, 2019)
Empirical absorption correction using spherical harmonics,
 implemented in SCALE3 ABSPACK scaling algorithm.
;
_exptl_crystal_colour 'dull dark black'
_exptl_crystal_colour_lustre dull
_exptl_crystal_colour_modifier dark
_exptl_crystal_colour_primary black
_exptl_crystal_density_diffrn 1.644
_exptl_crystal_description hexagonal
_exptl_crystal_F_000 790
_exptl_crystal_preparation 'Magnetic properties'
_exptl_crystal_recrystallization_method 'a liquid--liquid diffusion method'
_exptl_crystal_size_max 0.12
_exptl_crystal_size_mid 0.1
_exptl_crystal_size_min 0.04
_refine_diff_density_max 0.932
_refine_diff_density_min -0.371
_refine_diff_density_rms 0.142
_refine_ls_abs_structure_details
;
 Refined as an inversion twin.
;
_refine_ls_abs_structure_Flack 0.47(10)
_refine_ls_extinction_method none
_refine_ls_goodness_of_fit_ref 1.150
_refine_ls_hydrogen_treatment constr
_refine_ls_matrix_type full
_refine_ls_number_parameters 232
_refine_ls_number_reflns 2131
_refine_ls_number_restraints 207
_refine_ls_restrained_S_all 1.106
_refine_ls_R_factor_all 0.0784
_refine_ls_R_factor_gt 0.0679
_refine_ls_shift/su_max 0.000
_refine_ls_shift/su_mean 0.000
_refine_ls_structure_factor_coef Fsqd
_refine_ls_weighting_details 'w=1/[\s^2^(Fo^2^)+(0.0903P)^2^+3.3248P] where P=(Fo^2^+2Fc^2^)/3'
_refine_ls_weighting_scheme calc
_refine_ls_wR_factor_gt 0.1738
_refine_ls_wR_factor_ref 0.1804
_reflns_Friedel_coverage 0.792
_reflns_Friedel_fraction_full 0.920
_reflns_Friedel_fraction_max 0.842
_reflns_number_gt 1819
_reflns_number_total 2131
_reflns_threshold_expression 'I > 2\s(I)'
_cod_data_source_file d3dt00858d2.cif
_cod_data_source_block exp_2364
_cod_original_cell_volume 1570.98(15)
_cod_database_code 7713114
_shelx_shelxl_version_number 2018/3
_shelx_space_group_comment
;
The symmetry employed for this shelxl refinement is uniquely defined
by the following loop, which should always be used as a source of
symmetry information in preference to the above space-group names.
They are only intended as comments.
;
_shelx_estimated_absorpt_t_max 0.946
_shelx_estimated_absorpt_t_min 0.849
_olex2_refinement_description
;
1. Twinned data refinement
 Scales: 0.53(10)
 0.47(10)
2. Fixed Uiso
 At 1.2 times of:
  All C(H) groups, All C(H,H) groups
 At 1.5 times of:
  All C(H,H,H) groups
3. Restrained distances
 C3-C4
 1.38 with sigma of 0.02
 C4-C5
 1.38 with sigma of 0.02
 C5-C6
 1.38 with sigma of 0.02
 C6-C7
 1.38 with sigma of 0.02
 C7-C8
 1.38 with sigma of 0.02
 C3-C8
 1.38 with sigma of 0.02
 C3A-C4A
 1.38 with sigma of 0.02
 C4A-C5A
 1.38 with sigma of 0.02
 C5A-C6A
 1.38 with sigma of 0.02
 C6A-C7A
 1.38 with sigma of 0.02
 C7A-C8A
 1.38 with sigma of 0.02
 C3A-C8A
 1.38 with sigma of 0.02
 C9-P1
 1.86 with sigma of 0.01
 C9-C10
 1.52 with sigma of 0.01
 C10-C11
 1.52 with sigma of 0.01
 C9A-P1A
 1.86 with sigma of 0.01
 C9A-C10A
 1.52 with sigma of 0.01
 C10A-C11A
 1.52 with sigma of 0.01
 C3-C5
 2.39 with sigma of 0.04
 C4-C6
 2.39 with sigma of 0.04
 C5-C7
 2.39 with sigma of 0.04
 C6-C8
 2.39 with sigma of 0.04
 C7-C3
 2.39 with sigma of 0.04
 C8-C4
 2.39 with sigma of 0.04
 C3A-C5A
 2.39 with sigma of 0.04
 C4A-C6A
 2.39 with sigma of 0.04
 C5A-C7A
 2.39 with sigma of 0.04
 C6A-C8A
 2.39 with sigma of 0.04
 C7A-C3A
 2.39 with sigma of 0.04
 C8A-C4A
 2.39 with sigma of 0.04
 C9-C11
 2.51 with sigma of 0.02
 C9A-C11A
 2.51 with sigma of 0.02
4. Restrained planarity
 C3, C4, C5, C6, C7, C8
 with sigma of 0.1
 C3A, C4A, C5A, C6A, C7A, C8A
 with sigma of 0.1
5. Uiso/Uaniso restraints and constraints
C1 \\sim C2 \\sim O1 \\sim O2 \\sim S1 \\sim S2: within 2A with sigma of 0.02
and sigma for terminal atoms of 0.04 within 2A
C9 \\sim C10 \\sim C11 \\sim C9A \\sim C10A \\sim C11A \\sim P1 \\sim P1A:
within 2A with sigma of 0.005 and sigma for terminal atoms of 0.01 within 2A
C3 \\sim C4 \\sim C5 \\sim C6 \\sim C7 \\sim C8 \\sim C3A \\sim C4A \\sim C5A
\\sim C6A \\sim C7A \\sim C8A: within 2A with sigma of 0.01 and sigma for
terminal atoms of 0.02 within 2A
6. Others
 Fixed Sof: P1(0.16667) C3(0.5) C6(0.5) H6(0.5) C5(0.5) H5(0.5) C7(0.5)
 H7(0.5) C8(0.5) H8(0.5) C4(0.5) H4(0.5) C5A(0.5) H5A(0.5) C4A(0.5) H4A(0.5)
 C3A(0.5) C8A(0.5) H8A(0.5) P1A(0.16667) C7A(0.5) H7A(0.5) C6A(0.5) H6A(0.5)
 C9(0.16667) H9A(0.16667) H9B(0.16667) C10(0.16667) H10A(0.16667) H10B(0.16667)
 C11(0.16667) H11A(0.16667) H11B(0.16667) H11C(0.16667) C9A(0.16667)
 H9AA(0.16667) H9AB(0.16667) C10A(0.16667) H10C(0.16667) H10D(0.16667)
 C11A(0.16667) H11D(0.16667) H11E(0.16667) H11F(0.16667)
7.a Secondary CH2 refined with riding coordinates:
 C9(H9A,H9B), C10(H10A,H10B), C9A(H9AA,H9AB), C10A(H10C,H10D)
7.b Aromatic/amide H refined with riding coordinates:
 C6(H6), C5(H5), C7(H7), C8(H8), C4(H4), C5A(H5A), C4A(H4A), C8A(H8A),
 C7A(H7A), C6A(H6A)
7.c Idealised Me refined as rotating group:
 C11(H11A,H11B,H11C), C11A(H11D,H11E,H11F)
;
_olex2_submission_special_instructions 'No special instructions were received'
_oxdiff_exptl_absorpt_empirical_details
;
Empirical correction (ABSPACK) includes:
- Absorption correction using spherical harmonics
- Frame scaling
;

loop_
_space_group_symop_operation_xyz
'x, y, z'
'-y, x-y, z'
'-x+y, -x, z'
'-x, -y, z+1/2'
'y, -x+y, z+1/2'
'x-y, x, z+1/2'

loop_
_atom_site_label
_atom_site_type_symbol
_atom_site_fract_x
_atom_site_fract_y
_atom_site_fract_z
_atom_site_U_iso_or_equiv
_atom_site_adp_type
_atom_site_occupancy
_atom_site_site_symmetry_order
_atom_site_calc_flag
_atom_site_refinement_flags_posn
_atom_site_refinement_flags_adp
_atom_site_refinement_flags_occupancy
_atom_site_disorder_assembly
_atom_site_disorder_group
Fe2 Fe 0.333333 0.666667 0.3856(2) 0.0389(6) Uani 1 3 d S T P . .
Fe1 Fe 0.666667 0.333333 0.3856(2) 0.0435(6) Uani 1 3 d S T P . .
S1 S 0.3356(3) 0.4841(4) 0.4600(2) 0.0511(8) Uani 1 1 d . U . . .
S2 S 0.5147(3) 0.6647(3) 0.3112(2) 0.0488(8) Uani 1 1 d . U . . .
O1 O 0.4979(9) 0.3566(9) 0.4481(5) 0.046(2) Uani 1 1 d . U . . .
O2 O 0.6461(8) 0.5011(8) 0.3228(4) 0.0397(18) Uani 1 1 d . U . . .
P1 P 1.000000 1.000000 0.5677(7) 0.054(3) Uani 0.5 3 d DS TU P A 1
C1 C 0.4665(13) 0.4496(14) 0.4213(7) 0.041(2) Uani 1 1 d . U . . .
C2 C 0.5504(14) 0.5337(13) 0.3495(7) 0.041(2) Uani 1 1 d . U . . .
C3 C 1.166(2) 0.994(2) 0.6015(14) 0.048(4) Uani 0.5 1 d D U P A 1
C6 C 1.418(3) 0.982(3) 0.6503(17) 0.057(6) Uani 0.5 1 d D U P A 1
H6 H 1.501611 0.971145 0.662836 0.068 Uiso 0.5 1 calc R U P A 1
C5 C 1.435(3) 1.094(3) 0.6011(16) 0.062(6) Uani 0.5 1 d D U P A 1
H5 H 1.532141 1.168009 0.585761 0.074 Uiso 0.5 1 calc R U P A 1
C7 C 1.275(3) 0.886(4) 0.6813(18) 0.068(7) Uani 0.5 1 d D U P A 1
H7 H 1.264948 0.819571 0.719810 0.081 Uiso 0.5 1 calc R U P A 1
C8 C 1.151(3) 0.890(3) 0.6550(15) 0.064(5) Uani 0.5 1 d D U P A 1
H8 H 1.054483 0.821124 0.673545 0.076 Uiso 0.5 1 calc R U P A 1
C4 C 1.307(3) 1.096(3) 0.5742(14) 0.059(5) Uani 0.5 1 d D U P A 1
H4 H 1.318154 1.165966 0.537540 0.071 Uiso 0.5 1 calc R U P A 1
C5A C 0.661(3) 1.096(3) 0.1704(16) 0.061(5) Uani 0.5 1 d D U P B 2
H5A H 0.640344 1.172712 0.184779 0.073 Uiso 0.5 1 calc R U P B 2
C4A C 0.789(3) 1.095(3) 0.1980(15) 0.064(6) Uani 0.5 1 d D U P B 2
H4A H 0.850016 1.165369 0.234467 0.077 Uiso 0.5 1 calc R U P B 2
C3A C 0.826(3) 0.991(3) 0.1712(15) 0.060(5) Uani 0.5 1 d D U P B 2
C8A C 0.736(3) 0.887(3) 0.1175(15) 0.060(5) Uani 0.5 1 d D U P B 2
H8A H 0.761000 0.815169 0.100012 0.072 Uiso 0.5 1 calc R U P B 2
P1A P 1.000000 1.000000 0.2029(7) 0.054(3) Uani 0.5 3 d DS TU P B 2
C7A C 0.610(4) 0.887(3) 0.0898(18) 0.063(6) Uani 0.5 1 d D U P B 2
H7A H 0.554416 0.823157 0.050152 0.075 Uiso 0.5 1 calc R U P B 2
C6A C 0.567(3) 0.984(3) 0.1218(18) 0.060(6) Uani 0.5 1 d D U P B 2
H6A H 0.471483 0.972068 0.110188 0.072 Uiso 0.5 1 calc R U P B 2
C9 C 0.966(11) 0.956(10) 0.4660(12) 0.054(5) Uani 0.1667 1 d D U P A -1
H9A H 0.942333 0.851215 0.458284 0.065 Uiso 0.1667 1 calc R U P A -1
H9B H 0.876514 0.962054 0.451391 0.065 Uiso 0.1667 1 calc R U P A -1
C10 C 1.097(7) 1.059(8) 0.415(3) 0.055(5) Uani 0.1667 1 d D U P A -1
H10A H 1.179826 1.036860 0.420705 0.066 Uiso 0.1667 1 calc R U P A -1
H10B H 1.135680 1.164991 0.428497 0.066 Uiso 0.1667 1 calc R U P A -1
C11 C 1.048(10) 1.037(13) 0.333(2) 0.056(8) Uani 0.1667 1 d D U P A -1
H11A H 1.137457 1.082333 0.301285 0.085 Uiso 0.1667 1 calc R U P A -1
H11B H 0.988416 1.085235 0.323378 0.085 Uiso 0.1667 1 calc R U P A -1
H11C H 0.987989 0.929528 0.321913 0.085 Uiso 0.1667 1 calc R U P A -1
C9A C 1.050(8) 1.032(11) 0.3040(12) 0.054(5) Uani 0.1667 1 d D U P B -2
H9AA H 1.151690 1.045646 0.310714 0.064 Uiso 0.1667 1 calc R U P B -2
H9AB H 1.054104 1.126231 0.319434 0.064 Uiso 0.1667 1 calc R U P B -2
C10A C 0.940(8) 0.903(7) 0.355(3) 0.055(5) Uani 0.1667 1 d D U P B -2
H10C H 0.951620 0.814718 0.347414 0.066 Uiso 0.1667 1 calc R U P B -2
H10D H 0.835359 0.874716 0.341228 0.066 Uiso 0.1667 1 calc R U P B -2
C11A C 0.966(13) 0.949(10) 0.437(3) 0.057(7) Uani 0.1667 1 d D U P B -2
H11D H 1.072041 0.990643 0.449054 0.085 Uiso 0.1667 1 calc R U P B -2
H11E H 0.904741 0.861088 0.467661 0.085 Uiso 0.1667 1 calc R U P B -2
H11F H 0.936951 1.025442 0.446315 0.085 Uiso 0.1667 1 calc R U P B -2

loop_
_atom_site_aniso_label
_atom_site_aniso_U_11
_atom_site_aniso_U_22
_atom_site_aniso_U_33
_atom_site_aniso_U_23
_atom_site_aniso_U_13
_atom_site_aniso_U_12
Fe2 0.0365(7) 0.0365(7) 0.0436(12) 0.000 0.000 0.0183(4)
Fe1 0.0397(8) 0.0397(8) 0.0513(13) 0.000 0.000 0.0198(4)
S1 0.0507(17) 0.0491(15) 0.0563(18) 0.0101(14) 0.0148(13) 0.0272(13)
S2 0.0482(15) 0.0465(15) 0.0540(17) 0.0135(13) 0.0088(14) 0.0255(13)
O1 0.053(5) 0.034(4) 0.054(5) 0.009(3) 0.001(3) 0.025(4)
O2 0.029(3) 0.043(4) 0.048(5) 0.003(3) 0.004(3) 0.019(3)
P1 0.069(4) 0.069(4) 0.024(5) 0.000 0.000 0.035(2)
C1 0.036(5) 0.037(5) 0.042(5) 0.002(4) 0.006(4) 0.013(4)
C2 0.038(5) 0.033(5) 0.041(5) 0.003(4) -0.001(4) 0.011(4)
C3 0.051(9) 0.051(9) 0.047(10) 0.011(8) 0.018(8) 0.030(8)
C6 0.052(10) 0.057(10) 0.061(12) 0.025(9) 0.020(10) 0.026(9)
C5 0.052(9) 0.062(11) 0.069(12) 0.025(10) 0.024(9) 0.027(9)
C7 0.055(11) 0.064(11) 0.062(11) 0.025(9) 0.016(10) 0.013(10)
C8 0.050(9) 0.066(10) 0.056(11) 0.023(8) 0.014(9) 0.015(9)
C4 0.057(9) 0.054(10) 0.066(11) 0.019(8) 0.026(9) 0.029(9)
C5A 0.062(11) 0.058(10) 0.070(12) -0.029(9) 0.000(10) 0.036(9)
C4A 0.065(11) 0.054(10) 0.068(12) -0.022(9) 0.006(10) 0.027(9)
C3A 0.069(11) 0.057(10) 0.056(11) -0.011(8) -0.002(9) 0.032(9)
C8A 0.078(11) 0.056(9) 0.061(11) -0.018(8) -0.009(9) 0.044(8)
P1A 0.070(4) 0.070(4) 0.022(5) 0.000 0.000 0.035(2)
C7A 0.075(12) 0.058(10) 0.064(11) -0.025(9) -0.008(10) 0.039(10)
C6A 0.066(10) 0.058(11) 0.063(12) -0.025(10) -0.004(10) 0.036(9)
C9 0.068(7) 0.069(7) 0.024(7) 0.000(6) 0.003(6) 0.034(6)
C10 0.069(8) 0.069(8) 0.024(7) 0.002(7) 0.004(7) 0.033(7)
C11 0.069(11) 0.070(10) 0.024(10) 0.003(10) 0.004(10) 0.030(9)
C9A 0.069(7) 0.069(7) 0.023(7) 0.001(6) 0.002(6) 0.034(6)
C10A 0.069(8) 0.069(8) 0.024(7) 0.002(7) 0.004(7) 0.033(7)
C11A 0.070(10) 0.069(10) 0.025(10) 0.003(10) 0.005(10) 0.031(9)

loop_
_atom_type_symbol
_atom_type_description
_atom_type_scat_dispersion_real
_atom_type_scat_dispersion_imag
_atom_type_scat_source
C C 0.0033 0.0016 'International Tables Vol C Tables 4.2.6.8 and 6.1.1.4'
H H 0.0000 0.0000 'International Tables Vol C Tables 4.2.6.8 and 6.1.1.4'
Fe Fe 0.3463 0.8444 'International Tables Vol C Tables 4.2.6.8 and 6.1.1.4'
O O 0.0106 0.0060 'International Tables Vol C Tables 4.2.6.8 and 6.1.1.4'
P P 0.1023 0.0942 'International Tables Vol C Tables 4.2.6.8 and 6.1.1.4'
S S 0.1246 0.1234 'International Tables Vol C Tables 4.2.6.8 and 6.1.1.4'

loop_
_geom_angle_atom_site_label_1
_geom_angle_atom_site_label_2
_geom_angle_atom_site_label_3
_geom_angle
_geom_angle_site_symmetry_1
_geom_angle_site_symmetry_3
_geom_angle_publ_flag
S1 Fe2 S1 89.41(17) 3_565 2_665 ?
S1 Fe2 S1 89.41(17) 3_565 . ?
S1 Fe2 S1 89.41(17) 2_665 . ?
S2 Fe2 S1 91.35(10) 2_665 3_565 ?
S2 Fe2 S1 90.04(9) 3_565 3_565 ?
S2 Fe2 S1 179.05(10) 3_565 2_665 ?
S2 Fe2 S1 90.04(9) 2_665 2_665 ?
S2 Fe2 S1 179.05(11) 2_665 . ?
S2 Fe2 S1 91.35(10) 3_565 . ?
S2 Fe2 S1 91.35(10) . 2_665 ?
S2 Fe2 S1 90.04(9) . . ?
S2 Fe2 S1 179.05(10) . 3_565 ?
S2 Fe2 S2 89.20(17) 2_665 . ?
S2 Fe2 S2 89.20(17) 3_565 . ?
S2 Fe2 S2 89.20(17) 2_665 3_565 ?
O1 Fe1 O1 95.4(3) 2_655 . ?
O1 Fe1 O1 95.4(3) 3_665 . ?
O1 Fe1 O1 95.4(3) 2_655 3_665 ?
O2 Fe1 O1 93.0(2) 2_655 . ?
O2 Fe1 O1 169.7(2) . 2_655 ?
O2 Fe1 O1 77.8(2) . . ?
O2 Fe1 O1 169.7(2) 2_655 3_665 ?
O2 Fe1 O1 93.0(2) 3_665 2_655 ?
O2 Fe1 O1 169.7(2) 3_665 . ?
O2 Fe1 O1 77.8(2) 3_665 3_665 ?
O2 Fe1 O1 77.8(2) 2_655 2_655 ?
O2 Fe1 O1 93.0(2) . 3_665 ?
O2 Fe1 O2 94.7(3) 2_655 . ?
O2 Fe1 O2 94.7(3) 3_665 2_655 ?
O2 Fe1 O2 94.7(3) 3_665 . ?
C1 S1 Fe2 104.7(4) . . ?
C2 S2 Fe2 105.1(5) . . ?
C1 O1 Fe1 113.8(8) . . ?
C2 O2 Fe1 113.6(7) . . ?
C3 P1 C3 109.4(9) . 2_765 ?
C3 P1 C3 109.4(9) . 3_675 ?
C3 P1 C3 109.4(9) 2_765 3_675 ?
C3 P1 C9 112(4) . . ?
C3 P1 C9 118(4) 2_765 . ?
C3 P1 C9 97(2) 3_675 . ?
O1 C1 S1 122.0(10) . . ?
O1 C1 C2 117.8(10) . . ?
C2 C1 S1 120.3(8) . . ?
O2 C2 S2 123.1(10) . . ?
O2 C2 C1 117.0(10) . . ?
C1 C2 S2 119.9(8) . . ?
C8 C3 P1 120.7(16) . . ?
C4 C3 P1 119.7(18) . . ?
C4 C3 C8 120(2) . . ?
C5 C6 H6 120.4 . . ?
C5 C6 C7 119(2) . . ?
C7 C6 H6 120.4 . . ?
C6 C5 H5 119.9 . . ?
C6 C5 C4 120(2) . . ?
C4 C5 H5 119.9 . . ?
C6 C7 H7 120.2 . . ?
C8 C7 C6 120(2) . . ?
C8 C7 H7 120.2 . . ?
C3 C8 H8 119.5 . . ?
C7 C8 C3 121(2) . . ?
C7 C8 H8 119.5 . . ?
C3 C4 C5 120(2) . . ?
C3 C4 H4 120.1 . . ?
C5 C4 H4 120.1 . . ?
C4A C5A H5A 120.5 . . ?
C6A C5A H5A 120.5 . . ?
C6A C5A C4A 119(2) . . ?
C5A C4A H4A 120.2 . . ?
C3A C4A C5A 120(2) . . ?
C3A C4A H4A 120.2 . . ?
C4A C3A C8A 120(2) . . ?
C4A C3A P1A 118.9(19) . . ?
C8A C3A P1A 120.8(18) . . ?
C3A C8A H8A 119.6 . . ?
C7A C8A C3A 121(2) . . ?
C7A C8A H8A 119.6 . . ?
C3A P1A C3A 110.6(10) 3_675 2_765 ?
C3A P1A C3A 110.6(10) . 2_765 ?
C3A P1A C3A 110.6(10) . 3_675 ?
C3A P1A C9A 96(2) 3_675 . ?
C3A P1A C9A 119(4) . . ?
C3A P1A C9A 109(4) 2_765 . ?
C8A C7A H7A 120.8 . . ?
C8A C7A C6A 118(2) . . ?
C6A C7A H7A 120.8 . . ?
C5A C6A C7A 121(2) . . ?
C5A C6A H6A 119.5 . . ?
C7A C6A H6A 119.5 . . ?
P1 C9 H9A 108.3 . . ?
P1 C9 H9B 108.3 . . ?
H9A C9 H9B 107.4 . . ?
C10 C9 P1 116(4) . . ?
C10 C9 H9A 108.3 . . ?
C10 C9 H9B 108.3 . . ?
C9 C10 H10A 109.2 . . ?
C9 C10 H10B 109.2 . . ?
C9 C10 C11 112(2) . . ?
H10A C10 H10B 107.9 . . ?
C11 C10 H10A 109.2 . . ?
C11 C10 H10B 109.2 . . ?
C10 C11 H11A 109.5 . . ?
C10 C11 H11B 109.5 . . ?
C10 C11 H11C 109.5 . . ?
H11A C11 H11B 109.5 . . ?
H11A C11 H11C 109.5 . . ?
H11B C11 H11C 109.5 . . ?
P1A C9A H9AA 108.7 . . ?
P1A C9A H9AB 108.7 . . ?
H9AA C9A H9AB 107.6 . . ?
C10A C9A P1A 114(4) . . ?
C10A C9A H9AA 108.7 . . ?
C10A C9A H9AB 108.7 . . ?
C9A C10A H10C 109.2 . . ?
C9A C10A H10D 109.2 . . ?
C9A C10A C11A 112(2) . . ?
H10C C10A H10D 107.9 . . ?
C11A C10A H10C 109.2 . . ?
C11A C10A H10D 109.2 . . ?
C10A C11A H11D 109.5 . . ?
C10A C11A H11E 109.5 . . ?
C10A C11A H11F 109.5 . . ?
H11D C11A H11E 109.5 . . ?
H11D C11A H11F 109.5 . . ?
H11E C11A H11F 109.5 . . ?

loop_
_geom_bond_atom_site_label_1
_geom_bond_atom_site_label_2
_geom_bond_distance
_geom_bond_site_symmetry_2
_geom_bond_publ_flag
Fe2 S1 2.279(4) 3_565 ?
Fe2 S1 2.279(4) 2_665 ?
Fe2 S1 2.279(4) . ?
Fe2 S2 2.268(4) . ?
Fe2 S2 2.268(4) 2_665 ?
Fe2 S2 2.268(4) 3_565 ?
Fe1 O1 2.143(9) 2_655 ?
Fe1 O1 2.143(9) . ?
Fe1 O1 2.143(9) 3_665 ?
Fe1 O2 2.124(8) . ?
Fe1 O2 2.124(8) 3_665 ?
Fe1 O2 2.124(8) 2_655 ?
S1 C1 1.674(11) . ?
S2 C2 1.677(11) . ?
O1 C1 1.226(14) . ?
O2 C2 1.258(14) . ?
P1 C3 1.80(2) . ?
P1 C3 1.80(2) 3_675 ?
P1 C3 1.80(2) 2_765 ?
P1 C9 1.859(14) . ?
C1 C2 1.537(11) . ?
C3 C8 1.37(2) . ?
C3 C4 1.37(2) . ?
C6 H6 0.9300 . ?
C6 C5 1.37(2) . ?
C6 C7 1.39(2) . ?
C5 H5 0.9300 . ?
C5 C4 1.38(2) . ?
C7 H7 0.9300 . ?
C7 C8 1.36(2) . ?
C8 H8 0.9300 . ?
C4 H4 0.9300 . ?
C5A H5A 0.9300 . ?
C5A C4A 1.39(2) . ?
C5A C6A 1.37(2) . ?
C4A H4A 0.9300 . ?
C4A C3A 1.36(2) . ?
C3A C8A 1.38(2) . ?
C3A P1A 1.80(3) . ?
C8A H8A 0.9300 . ?
C8A C7A 1.36(2) . ?
P1A C9A 1.859(14) . ?
C7A H7A 0.9300 . ?
C7A C6A 1.37(2) . ?
C6A H6A 0.9300 . ?
C9 H9A 0.9700 . ?
C9 H9B 0.9700 . ?
C9 C10 1.516(15) . ?
C10 H10A 0.9700 . ?
C10 H10B 0.9700 . ?
C10 C11 1.522(15) . ?
C11 H11A 0.9600 . ?
C11 H11B 0.9600 . ?
C11 H11C 0.9600 . ?
C9A H9AA 0.9700 . ?
C9A H9AB 0.9700 . ?
C9A C10A 1.517(15) . ?
C10A H10C 0.9700 . ?
C10A H10D 0.9700 . ?
C10A C11A 1.523(15) . ?
C11A H11D 0.9600 . ?
C11A H11E 0.9600 . ?
C11A H11F 0.9600 . ?

loop_
_geom_torsion_atom_site_label_1
_geom_torsion_atom_site_label_2
_geom_torsion_atom_site_label_3
_geom_torsion_atom_site_label_4
_geom_torsion
_geom_torsion_site_symmetry_1
_geom_torsion_site_symmetry_2
_geom_torsion_site_symmetry_3
_geom_torsion_site_symmetry_4
_geom_torsion_publ_flag
Fe2 S1 C1 O1 179.4(10) . . . . ?
Fe2 S1 C1 C2 -1.4(8) . . . . ?
Fe2 S2 C2 O2 179.9(9) . . . . ?
Fe2 S2 C2 C1 -1.3(8) . . . . ?
Fe1 O1 C1 S1 179.0(6) . . . . ?
Fe1 O1 C1 C2 -0.3(11) . . . . ?
Fe1 O2 C2 S2 179.0(6) . . . . ?
Fe1 O2 C2 C1 0.2(11) . . . . ?
S1 C1 C2 S2 1.9(10) . . . . ?
S1 C1 C2 O2 -179.2(11) . . . . ?
O1 C1 C2 S2 -178.8(11) . . . . ?
O1 C1 C2 O2 0.1(12) . . . . ?
P1 C3 C8 C7 -179(3) . . . . ?
P1 C3 C4 C5 179(2) . . . . ?
P1 C9 C10 C11 -168(8) . . . . ?
C3 P1 C3 C8 -10(3) 3_675 . . . ?
C3 P1 C3 C8 109.5(16) 2_765 . . . ?
C3 P1 C3 C4 170.4(15) 3_675 . . . ?
C3 P1 C3 C4 -70(3) 2_765 . . . ?
C3 P1 C9 C10 71(10) 2_765 . . . ?
C3 P1 C9 C10 -172(9) 3_675 . . . ?
C3 P1 C9 C10 -58(10) . . . . ?
C6 C5 C4 C3 5(3) . . . . ?
C6 C7 C8 C3 -4(5) . . . . ?
C5 C6 C7 C8 9(5) . . . . ?
C7 C6 C5 C4 -10(4) . . . . ?
C8 C3 C4 C5 -1(2) . . . . ?
C4 C3 C8 C7 0(4) . . . . ?
C5A C4A C3A C8A 0(2) . . . . ?
C5A C4A C3A P1A 176(2) . . . . ?
C4A C5A C6A C7A -12(4) . . . . ?
C4A C3A C8A C7A 1(4) . . . . ?
C4A C3A P1A C3A 171.4(15) . . . 2_765 ?
C4A C3A P1A C3A -66(3) . . . 3_675 ?
C4A C3A P1A C9A 44(4) . . . . ?
C3A C8A C7A C6A -6(5) . . . . ?
C3A P1A C9A C10A -64(8) 2_765 . . . ?
C3A P1A C9A C10A 65(9) . . . . ?
C3A P1A C9A C10A -178(8) 3_675 . . . ?
C8A C3A P1A C3A -13(3) . . . 2_765 ?
C8A C3A P1A C3A 110.4(16) . . . 3_675 ?
C8A C3A P1A C9A -140(4) . . . . ?
C8A C7A C6A C5A 12(5) . . . . ?
P1A C3A C8A C7A -175(3) . . . . ?
P1A C9A C10A C11A -168(8) . . . . ?
C6A C5A C4A C3A 6(3) . . . . ?
C9 P1 C3 C8 -117(3) . . . . ?
C9 P1 C3 C4 63(3) . . . . ?

loop_
_twin_individual_id
_twin_individual_mass_fraction_refined
1 0.53(10)
2 0.47(10)
